data_7110800
loop_
_publ_author_name
'Danby, Andrew'
'Seib, Larry'
'Bowman-James, Kristin'
'Alcock, Nathaniel W.'

_publ_section_title
;
 Novel structural determination of a bilayer network formed by a tripodal
 lipophilic amide in the presence of anions
;
_journal_issue 11
_journal_name_full 'Chemical Communications'
_journal_page_first 973
_journal_paper_doi 10.1039/a909341i
_journal_year 2000
_chemical_formula_sum 'C30 H61 N5 O6'
_chemical_formula_weight 587.84
_space_group_IT_number 56
_symmetry_cell_setting orthorhombic
_symmetry_Int_Tables_number 56
_symmetry_space_group_name_Hall '-P 2ab 2ac'
_symmetry_space_group_name_H-M 'P c c n'
_cell_angle_alpha 90
_cell_angle_beta 90
_cell_angle_gamma 90
_cell_formula_units_Z 8
_cell_length_a 8.383(3)
_cell_length_b 58.887(5)
_cell_length_c 14.673(3)
_cell_measurement_reflns_used 25
_cell_measurement_temperature 296.2
_cell_measurement_theta_max 22.5
_cell_measurement_theta_min 18.1
_cell_volume 7243(3)
_computing_cell_refinement 'MSC/AFC Diffractometer Control'
_computing_data_collection 'MSC/AFC Diffractometer Control'
_computing_data_reduction 'teXsan for Windows (MSC, 1997)'
_computing_publication_material 'teXsan for Windows (MSC, 1997)'
_computing_structure_refinement 'teXsan for Windows (MSC, 1997)'
_computing_structure_solution
;
SIR92 (Altomare, et. al. 1993)
;
_diffrn_ambient_temperature 296.2
_diffrn_measurement_device 'Rigaku AFC5R'
_diffrn_measurement_method \w-2\q
_diffrn_orient_matrix_UB_11 0.07236
_diffrn_orient_matrix_UB_12 -0.01348
_diffrn_orient_matrix_UB_13 -0.00291
_diffrn_orient_matrix_UB_21 0.09334
_diffrn_orient_matrix_UB_22 0.01028
_diffrn_orient_matrix_UB_23 -0.00986
_diffrn_orient_matrix_UB_31 0.01678
_diffrn_orient_matrix_UB_32 0.00092
_diffrn_orient_matrix_UB_33 0.06737
_diffrn_radiation_detector 'scintillation counter'
_diffrn_radiation_monochromator graphite
_diffrn_radiation_source 'Rigaku rotating anode'
_diffrn_radiation_type 'Cu K\a'
_diffrn_radiation_wavelength 1.5418
_diffrn_reflns_av_R_equivalents 0.00000
_diffrn_reflns_av_sigmaI/netI 0.109
_diffrn_reflns_limit_h_max 9
_diffrn_reflns_limit_h_min 0
_diffrn_reflns_limit_k_max 66
_diffrn_reflns_limit_k_min 0
_diffrn_reflns_limit_l_max 0
_diffrn_reflns_limit_l_min -16
_diffrn_reflns_number 6144
_diffrn_reflns_reduction_process 'Lp corrections applied'
_diffrn_reflns_theta_max 60.09
_diffrn_reflns_theta_min 2.25
_diffrn_standards_decay_% 0.04
_diffrn_standards_interval_count 150
_diffrn_standards_number 3
_exptl_absorpt_coefficient_mu 0.600
_exptl_absorpt_correction_T_max 1.000
_exptl_absorpt_correction_T_min 0.931
_exptl_absorpt_correction_type
;
\y scans (North,Phillips & Matthews, 1968)
;
_exptl_crystal_colour Clear
_exptl_crystal_density_diffrn 1.078
_exptl_crystal_density_meas ?
_exptl_crystal_description Prism
_exptl_crystal_F_000 2592.00
_exptl_crystal_size_max 0.50
_exptl_crystal_size_mid 0.40
_exptl_crystal_size_min 0.40
_refine_diff_density_max 0.22
_refine_diff_density_min -0.24
_refine_ls_extinction_method none
_refine_ls_goodness_of_fit_all 2.291
_refine_ls_goodness_of_fit_ref 3.170
_refine_ls_hydrogen_treatment noref
_refine_ls_matrix_type full
_refine_ls_number_constraints 0
_refine_ls_number_parameters 379
_refine_ls_number_reflns 2647
_refine_ls_number_restraints 0
_refine_ls_R_factor_all 0.1473
_refine_ls_R_factor_gt 0.0630
_refine_ls_shift/su_max 0.0000
_refine_ls_shift/su_mean 0.0000
_refine_ls_structure_factor_coef F
_refine_ls_weighting_details 'w = 1/[\s^2^(Fo) + 0.00004|Fo|^2^]'
_refine_ls_weighting_scheme sigma
_refine_ls_wR_factor_all 0.0680
_refine_ls_wR_factor_ref 0.0630
_reflns_number_gt 2647
_reflns_number_total 6139
_reflns_threshold_expression I3.00\s(I)
_cod_data_source_file a909341isup1.cif
_cod_data_source_block Crystal_280
_cod_depositor_comments
;
 Changing values of the '_atom_site_label' data item to match those of related
 data items (e. g. '_geom_bond_atom_site_label_1') in order to relate
 data from different loops.

 Antanas Vaitkus,
 2017-03-04

The following automatic conversions were performed:

'_exptl_crystal_density_meas' value 'not measured' was changed to '?'
- the value is perceived as not measured.

Automatic conversion script
Id: cif_fix_values 3008 2015-01-20 13:52:24Z robertas 

The following automatic conversions were performed:
data name '_geom_bond_atom_site_label_D' replaced with
'_geom_hbond_atom_site_label_D' as specified in the replacement file
'/home/antanas/src/cod-tools/trunk/data/replacement-values/replacement_tags.lst'.

data
name '_geom_bond_atom_site_label_H' replaced with
'_geom_hbond_atom_site_label_H' as specified in the replacement file
'/home/antanas/src/cod-tools/trunk/data/replacement-values/replacement_tags.lst'.

data
name '_geom_contact_atom_site_label_a' replaced with
'_geom_hbond_atom_site_label_A' as specified in the replacement file
'/home/antanas/src/cod-tools/trunk/data/replacement-values/replacement_tags.lst'.

data
name '_geom_bond_distance_DH' replaced with '_geom_hbond_distance_DH'
as specified in the replacement file
'/home/antanas/src/cod-tools/trunk/data/replacement-values/replacement_tags.lst'.

data
name '_geom_contact_distance_HA' replaced with
'_geom_hbond_distance_HA' as specified in the replacement file
'/home/antanas/src/cod-tools/trunk/data/replacement-values/replacement_tags.lst'.

data
name '_geom_contact_distance_DA' replaced with
'_geom_hbond_distance_DA' as specified in the replacement file
'/home/antanas/src/cod-tools/trunk/data/replacement-values/replacement_tags.lst'.

data
name '_geom_angle_DHA' replaced with '_geom_hbond_angle_DHA' as
specified in the replacement file
'/home/antanas/src/cod-tools/trunk/data/replacement-values/replacement_tags.lst'.

data
name '_geom_contact_site_symmetry_A' replaced with
'_geom_hbond_site_symmetry_A' as specified in the replacement file
'/home/antanas/src/cod-tools/trunk/data/replacement-values/replacement_tags.lst'.

Automatic conversion script
Id: cif_correct_tags 5005 2017-03-03 11:38:54Z antanas 
;
_cod_original_cell_volume 7244(2)
_cod_original_sg_symbol_H-M 'P c c n    '
_cod_original_formula_sum 'C30 H61 N5 O6 '
_cod_database_code 7110800

loop_
_symmetry_equiv_pos_as_xyz
'   +x,   +y,   +z'
'1/2-x,1/2-y,   +z'
'1/2+x,   -y,1/2-z'
'   -x,1/2+y,1/2-z'
'   -x,   -y,   -z'
'1/2+x,1/2+y,   -z'
'1/2-x,   +y,1/2+z'
'   +x,1/2-y,1/2+z'

loop_
_atom_site_label
_atom_site_fract_x
_atom_site_fract_y
_atom_site_fract_z
_atom_site_U_iso_or_equiv
_atom_site_occupancy
_atom_site_refinement_flags
_atom_site_adp_type
_atom_site_calc_flag
O(1) 0.6323(2) 0.08054(3) 0.0013(1) 0.0780(7) 1.000 . Uani d
O(2) 0.2088(2) 0.08002(3) -0.0173(1) 0.0729(7) 1.000 . Uani d
O(3) 0.2327(3) 0.07218(3) -0.2365(1) 0.0895(8) 1.000 . Uani d
O(50) 0.9258(3) 0.01470(4) -0.1836(1) 0.0956(9) 1.000 . Uani d
O(51) 0.7474(3) 0.02395(3) -0.0851(2) 0.0900(8) 1.000 . Uani d
O(52) 0.7680(9) 0.04445(9) -0.1995(5) 0.103(2) 0.500 S Uani d
O(53) 0.7150(8) 0.0275(2) -0.2321(5) 0.160(4) 0.500 S Uani d
N(1) 0.2776(2) 0.03514(3) 0.0127(1) 0.0520(7) 1.000 . Uani d
N(4) 0.4943(3) 0.06794(4) 0.1234(1) 0.0669(8) 1.000 . Uani d
N(15) -0.0405(2) 0.06666(4) 0.0038(2) 0.0657(8) 1.000 . Uani d
N(26) 0.4224(3) 0.05183(4) -0.1647(2) 0.0710(8) 1.000 . Uani d
N(50) 0.8043(4) 0.02533(6) -0.1625(2) 0.086(1) 1.000 . Uani d
C(2) 0.3637(3) 0.03108(4) 0.1022(2) 0.0558(9) 1.000 . Uani d
C(3) 0.5207(3) 0.04394(5) 0.1061(2) 0.063(1) 1.000 . Uani d
C(5) 0.5491(3) 0.08424(5) 0.0692(2) 0.066(1) 1.000 . Uani d
C(6) 0.5012(4) 0.10790(5) 0.0952(2) 0.103(1) 1.000 . Uani d
C(7) 0.5641(5) 0.12625(6) 0.0420(2) 0.114(2) 1.000 . Uani d
C(8) 0.5119(5) 0.14967(6) 0.0693(3) 0.125(2) 1.000 . Uani d
C(9) 0.5651(6) 0.16863(7) 0.0119(3) 0.158(2) 1.000 . Uani d
C(10) 0.5093(7) 0.19174(7) 0.0417(3) 0.175(2) 1.000 . Uani d
C(11) 0.5666(9) 0.21047(9) -0.0102(4) 0.239(3) 1.000 . Uani d
C(12) 0.507(1) 0.23281(8) 0.0201(4) 0.308(4) 1.000 . Uani d
C(13) 0.1019(3) 0.02968(4) 0.0228(2) 0.0615(9) 1.000 . Uani d
C(14) 0.0084(3) 0.04896(5) 0.0671(2) 0.066(1) 1.000 . Uani d
C(16) 0.0634(4) 0.08152(5) -0.0309(2) 0.066(1) 1.000 . Uani d
C(17) -0.0055(4) 0.10012(5) -0.0894(2) 0.083(1) 1.000 . Uani d
C(18) 0.0576(4) 0.12307(5) -0.0641(2) 0.101(1) 1.000 . Uani d
C(19) -0.0001(4) 0.14214(5) -0.1241(2) 0.106(1) 1.000 . Uani d
C(20) 0.0602(5) 0.16512(6) -0.0993(3) 0.134(2) 1.000 . Uani d
C(21) 0.0071(6) 0.18434(6) -0.1586(3) 0.151(2) 1.000 . Uani d
C(22) 0.0712(7) 0.20682(7) -0.1319(3) 0.202(3) 1.000 . Uani d
C(23) 0.0219(9) 0.22557(7) -0.1909(4) 0.255(3) 1.000 . Uani d
C(24) 0.3514(3) 0.02105(4) -0.0623(2) 0.0596(9) 1.000 . Uani d
C(25) 0.3282(3) 0.03142(5) -0.1559(2) 0.067(1) 1.000 . Uani d
C(27) 0.3686(4) 0.07089(6) -0.2059(2) 0.072(1) 1.000 . Uani d
C(28) 0.4845(4) 0.09019(6) -0.2110(2) 0.100(1) 1.000 . Uani d
C(29) 0.4308(6) 0.10997(7) -0.2584(3) 0.151(2) 1.000 . Uani d
C(30) 0.5304(6) 0.13053(7) -0.2560(3) 0.141(2) 1.000 . Uani d
C(31) 0.4605(6) 0.15099(8) -0.2946(3) 0.162(2) 1.000 . Uani d
C(32) 0.5417(7) 0.17235(8) -0.2866(3) 0.178(2) 1.000 . Uani d
C(33) 0.4638(9) 0.19223(9) -0.3238(5) 0.241(3) 1.000 . Uani d
C(34) 0.535(1) 0.2132(1) -0.3121(5) 0.312(4) 1.000 . Uani d
H(1) 0.2860 0.0534 -0.0021 0.070 1.000 . Uiso c
H(2a) 0.3728 0.0118 0.1153 0.070 1.000 . Uiso c
H(2b) 0.2800 0.0378 0.1617 0.070 1.000 . Uiso c
H(3a) 0.5813 0.0359 0.1608 0.070 1.000 . Uiso c
H(3b) 0.5960 0.0439 0.0370 0.070 1.000 . Uiso c
H(4) 0.4141 0.0717 0.1951 0.070 1.000 . Uiso c
H(6a) 0.5260 0.1102 0.1562 0.119 1.000 . Uiso c
H(6b) 0.3840 0.1085 0.0887 0.119 1.000 . Uiso c
H(7a) 0.6754 0.1260 0.0475 0.138 1.000 . Uiso c
H(7b) 0.5340 0.1243 -0.0203 0.138 1.000 . Uiso c
H(8a) 0.5439 0.1527 0.1289 0.150 1.000 . Uiso c
H(8b) 0.3958 0.1502 0.0663 0.150 1.000 . Uiso c
H(9a) 0.6792 0.1690 0.0129 0.186 1.000 . Uiso c
H(9b) 0.5289 0.1669 -0.0483 0.186 1.000 . Uiso c
H(10a) 0.5479 0.1950 0.1029 0.208 1.000 . Uiso c
H(10b) 0.3997 0.1932 0.0400 0.208 1.000 . Uiso c
H(11a) 0.6786 0.2145 -0.0044 0.275 1.000 . Uiso c
H(11b) 0.5347 0.2120 -0.0702 0.275 1.000 . Uiso c
H(12a) 0.5047 0.2355 0.0876 0.397 1.000 . Uiso c
H(12b) 0.5681 0.2471 -0.0001 0.397 1.000 . Uiso c
H(12c) 0.3974 0.2370 0.0017 0.397 1.000 . Uiso c
H(13a) 0.0829 0.0140 0.0625 0.070 1.000 . Uiso c
H(13b) 0.0608 0.0270 -0.0462 0.070 1.000 . Uiso c
H(14a) -0.0915 0.0400 0.0969 0.070 1.000 . Uiso c
H(14b) 0.0903 0.0568 0.1293 0.070 1.000 . Uiso c
H(15) -0.1683 0.0684 -0.0197 0.070 1.000 . Uiso c
H(17a) -0.1165 0.1000 -0.0838 0.100 1.000 . Uiso c
H(17b) 0.0254 0.0971 -0.1507 0.100 1.000 . Uiso c
H(18a) 0.0226 0.1263 -0.0034 0.116 1.000 . Uiso c
H(18b) 0.1699 0.1228 -0.0658 0.116 1.000 . Uiso c
H(19a) -0.1130 0.1426 -0.1232 0.127 1.000 . Uiso c
H(19b) 0.0353 0.1393 -0.1849 0.127 1.000 . Uiso c
H(20a) 0.0241 0.1685 -0.0380 0.160 1.000 . Uiso c
H(20b) 0.1726 0.1652 -0.0997 0.160 1.000 . Uiso c
H(21a) -0.1098 0.1854 -0.1575 0.186 1.000 . Uiso c
H(21b) 0.0379 0.1819 -0.2196 0.186 1.000 . Uiso c
H(22a) 0.0257 0.2123 -0.0757 0.268 1.000 . Uiso c
H(22b) 0.1747 0.2087 -0.1367 0.268 1.000 . Uiso c
H(23a) -0.0784 0.2216 -0.2330 0.307 1.000 . Uiso c
H(23b) -0.0284 0.2396 -0.1610 0.307 1.000 . Uiso c
H(23c) 0.0926 0.2317 -0.2345 0.307 1.000 . Uiso c
H(24a) 0.2853 0.0036 -0.0580 0.070 1.000 . Uiso c
H(24b) 0.4828 0.0185 -0.0420 0.070 1.000 . Uiso c
H(25a) 0.3464 0.0179 -0.2088 0.070 1.000 . Uiso c
H(25b) 0.2012 0.0328 -0.1675 0.070 1.000 . Uiso c
H(26) 0.5530 0.0490 -0.1633 0.070 1.000 . Uiso c
H(28a) 0.5769 0.0847 -0.2392 0.116 1.000 . Uiso c
H(28b) 0.5051 0.0943 -0.1497 0.116 1.000 . Uiso c
H(29a) 0.4200 0.1056 -0.3211 0.167 1.000 . Uiso c
H(29b) 0.3269 0.1135 -0.2354 0.167 1.000 . Uiso c
H(30a) 0.6240 0.1280 -0.2870 0.166 1.000 . Uiso c
H(30b) 0.5494 0.1341 -0.1935 0.166 1.000 . Uiso c
H(31a) 0.4495 0.1489 -0.3587 0.192 1.000 . Uiso c
H(31b) 0.3557 0.1532 -0.2692 0.192 1.000 . Uiso c
H(32a) 0.6389 0.1730 -0.3129 0.215 1.000 . Uiso c
H(32b) 0.5457 0.1773 -0.2232 0.215 1.000 . Uiso c
H(33a) 0.4664 0.1932 -0.3895 0.308 1.000 . Uiso c
H(33b) 0.3631 0.1964 -0.3028 0.308 1.000 . Uiso c
H(34a) 0.6476 0.2159 -0.3358 0.362 1.000 . Uiso c
H(34b) 0.4831 0.2279 -0.3339 0.362 1.000 . Uiso c
H(34c) 0.5549 0.2182 -0.2447 0.362 1.000 . Uiso c

loop_
_atom_site_aniso_label
_atom_site_aniso_U_11
_atom_site_aniso_U_22
_atom_site_aniso_U_33
_atom_site_aniso_U_12
_atom_site_aniso_U_13
_atom_site_aniso_U_23
O(1) 0.067(1) 0.088(1) 0.079(1) 0.013(1) 0.016(1) 0.010(1)
O(2) 0.054(1) 0.071(1) 0.094(2) 0.002(1) -0.006(1) 0.008(1)
O(3) 0.084(2) 0.099(2) 0.085(2) 0.003(1) -0.034(1) -0.001(1)
O(50) 0.083(2) 0.112(2) 0.091(2) 0.020(1) 0.012(1) -0.004(1)
O(51) 0.084(2) 0.095(2) 0.092(2) -0.012(1) 0.022(1) -0.010(1)
O(52) 0.104(5) 0.106(4) 0.101(5) 0.040(4) 0.034(4) 0.038(4)
O(53) 0.084(5) 0.30(1) 0.100(5) 0.037(6) -0.012(4) 0.056(6)
N(1) 0.050(1) 0.049(1) 0.057(1) -0.002(1) -0.000(1) -0.000(1)
N(4) 0.069(2) 0.072(2) 0.059(2) -0.012(1) 0.011(1) -0.008(1)
N(15) 0.046(1) 0.075(2) 0.076(2) 0.004(1) -0.002(1) 0.009(1)
N(26) 0.056(2) 0.089(2) 0.067(2) 0.005(1) 0.004(1) 0.012(1)
N(50) 0.066(2) 0.108(3) 0.083(2) -0.002(2) 0.012(2) 0.020(2)
C(2) 0.060(2) 0.062(2) 0.044(2) 0.000(2) -0.003(1) 0.007(1)
C(3) 0.058(2) 0.077(2) 0.054(2) -0.000(2) -0.004(2) 0.009(2)
C(5) 0.049(2) 0.087(2) 0.063(2) -0.000(2) 0.003(2) -0.011(2)
C(6) 0.113(3) 0.070(2) 0.125(3) -0.022(2) 0.038(2) -0.018(2)
C(7) 0.146(4) 0.080(2) 0.114(3) -0.004(2) 0.018(3) -0.008(2)
C(8) 0.146(4) 0.078(2) 0.149(4) -0.022(3) 0.031(3) -0.015(2)
C(9) 0.223(5) 0.100(3) 0.150(4) -0.004(3) 0.025(4) 0.012(3)
C(10) 0.270(6) 0.073(3) 0.181(5) -0.019(4) 0.034(4) 0.004(3)
C(11) 0.385(9) 0.125(4) 0.205(6) 0.015(6) 0.011(6) 0.007(4)
C(12) 0.53(1) 0.111(4) 0.279(8) 0.064(6) -0.043(8) -0.025(4)
C(13) 0.054(2) 0.063(2) 0.067(2) -0.009(2) -0.001(2) 0.004(2)
C(14) 0.049(2) 0.079(2) 0.070(2) -0.002(2) 0.013(2) 0.010(2)
C(16) 0.073(2) 0.060(2) 0.064(2) 0.010(2) 0.000(2) -0.003(2)
C(17) 0.072(2) 0.074(2) 0.102(3) 0.010(2) -0.003(2) 0.004(2)
C(18) 0.117(3) 0.071(2) 0.115(3) 0.007(2) -0.010(2) 0.009(2)
C(19) 0.131(3) 0.073(2) 0.113(3) 0.011(2) -0.005(3) 0.013(2)
C(20) 0.186(4) 0.078(3) 0.139(3) -0.000(3) -0.022(3) 0.012(2)
C(21) 0.235(5) 0.073(3) 0.145(4) 0.004(3) -0.021(4) 0.025(3)
C(22) 0.333(8) 0.077(3) 0.197(5) -0.007(4) -0.027(5) 0.031(3)
C(23) 0.46(1) 0.108(3) 0.195(5) 0.001(5) -0.035(6) 0.029(3)
C(24) 0.062(2) 0.059(2) 0.058(2) 0.008(1) 0.000(2) -0.003(2)
C(25) 0.069(2) 0.074(2) 0.059(2) -0.008(2) -0.005(2) -0.007(2)
C(27) 0.083(3) 0.085(2) 0.047(2) 0.002(2) -0.003(2) -0.002(2)
C(28) 0.107(3) 0.095(2) 0.099(3) -0.019(2) -0.021(2) 0.023(2)
C(29) 0.181(5) 0.114(3) 0.157(4) -0.042(3) -0.056(3) 0.048(3)
C(30) 0.177(5) 0.108(3) 0.136(3) -0.047(3) -0.031(3) 0.037(3)
C(31) 0.212(5) 0.116(3) 0.158(4) -0.027(4) -0.012(4) 0.019(3)
C(32) 0.255(7) 0.111(3) 0.167(4) -0.031(4) -0.004(4) 0.031(3)
C(33) 0.329(9) 0.100(4) 0.293(8) 0.006(5) -0.029(7) 0.015(5)
C(34) 0.47(1) 0.150(5) 0.315(8) 0.011(7) 0.016(8) 0.032(6)

loop_
_atom_type_symbol
_atom_type_oxidation_number
_atom_type_number_in_cell
_atom_type_scat_dispersion_real
_atom_type_scat_dispersion_imag
_atom_type_scat_source
O 0 48 0.047 0.032
;International Tables for Crystallography
(1992, Vol. C, Table 6.1.1.2)
;
N 0 40 0.029 0.018
;International Tables for Crystallography
(1992, Vol. C, Table 6.1.1.2)
;
C 0 240 0.017 0.009
;International Tables for Crystallography
(1992, Vol. C, Table 6.1.1.2)
;
H 0 488 0.000 0.000
;International Tables for Crystallography
(1992, Vol. C, Table 6.1.1.2)
;

loop_
_geom_angle_atom_site_label_1
_geom_angle_atom_site_label_2
_geom_angle_atom_site_label_3
_geom_angle
_geom_angle_publ_flag
O(53) O(52) N(50) 61.7(9) ?
O(52) O(53) N(50) 62.9(9) ?
C(2) N(1) C(13) 110.1(3) ?
C(2) N(1) C(24) 110.4(3) ?
C(2) N(1) H(1) 107.2 no
C(13) N(1) C(24) 110.6(3) ?
C(13) N(1) H(1) 106.8 no
C(24) N(1) H(1) 111.5 no
C(3) N(4) C(5) 123.0(4) ?
C(3) N(4) H(4) 113.3 no
C(5) N(4) H(4) 123.7 no
C(14) N(15) C(16) 121.9(4) ?
C(14) N(15) H(15) 121.7 no
C(16) N(15) H(15) 116.3 no
C(25) N(26) C(27) 123.2(5) ?
C(25) N(26) H(26) 114.6 no
C(27) N(26) H(26) 117.4 no
O(50) N(50) O(51) 121.1(6) ?
O(50) N(50) O(52) 122.2(7) ?
O(50) N(50) O(53) 109.6(9) ?
O(51) N(50) O(52) 110.8(7) ?
O(51) N(50) O(53) 121.1(8) ?
O(52) N(50) O(53) 55.4(7) ?
N(1) C(2) C(3) 111.5(3) ?
N(1) C(2) H(2b) 107.6 no
N(1) C(2) H(2a) 109.3 no
C(3) C(2) H(2b) 108.6 no
C(3) C(2) H(2a) 115.3 no
H(2b) C(2) H(2a) 104.1 no
N(4) C(3) C(2) 111.1(4) ?
N(4) C(3) H(3a) 111.9 no
N(4) C(3) H(3b) 103.3 no
C(2) C(3) H(3a) 102.8 no
C(2) C(3) H(3b) 115.2 no
H(3a) C(3) H(3b) 112.9 no
O(1) C(5) N(4) 123.4(5) ?
O(1) C(5) C(6) 121.4(5) ?
N(4) C(5) C(6) 115.2(5) ?
C(5) C(6) C(7) 117.6(5) ?
C(5) C(6) H(6a) 108.7 no
C(5) C(6) H(6b) 106.0 no
C(7) C(6) H(6a) 109.5 no
C(7) C(6) H(6b) 106.6 no
H(6a) C(6) H(6b) 108.1 no
C(6) C(7) C(8) 116.1(6) ?
C(6) C(7) H(7a) 108.1 no
C(6) C(7) H(7b) 109.4 no
C(8) C(7) H(7a) 106.2 no
C(8) C(7) H(7b) 106.9 no
H(7a) C(7) H(7b) 110.1 no
C(7) C(8) C(9) 117.2(6) ?
C(7) C(8) H(8a) 110.0 no
C(7) C(8) H(8b) 108.0 no
C(9) C(8) H(8a) 107.9 no
C(9) C(8) H(8b) 104.6 no
H(8a) C(8) H(8b) 108.9 no
C(8) C(9) C(10) 115.2(7) ?
C(8) C(9) H(9a) 108.1 no
C(8) C(9) H(9b) 111.1 no
C(10) C(9) H(9a) 106.7 no
C(10) C(9) H(9b) 105.6 no
H(9a) C(9) H(9b) 109.9 no
C(9) C(10) C(11) 116.1(9) ?
C(9) C(10) H(10a) 110.0 no
C(9) C(10) H(10b) 112.6 no
C(11) C(10) H(10a) 103.3 no
C(11) C(10) H(10b) 104.6 no
H(10a) C(10) H(10b) 109.7 no
C(10) C(11) C(12) 114(1) ?
C(10) C(11) H(11a) 117.8 no
C(10) C(11) H(11b) 119.1 no
C(12) C(11) H(11a) 95.0 no
C(12) C(11) H(11b) 95.9 no
H(11a) C(11) H(11b) 109.8 no
C(11) C(12) H(12a) 116.3 no
C(11) C(12) H(12b) 118.2 no
C(11) C(12) H(12c) 117.1 no
H(12b) C(12) H(12c) 100.5 no
H(12b) C(12) H(12a) 99.4 no
H(12c) C(12) H(12a) 102.5 no
N(1) C(13) C(14) 112.5(4) ?
N(1) C(13) H(13b) 104.5 no
N(1) C(13) H(13a) 111.7 no
C(14) C(13) H(13b) 110.1 no
C(14) C(13) H(13a) 108.9 no
H(13b) C(13) H(13a) 109.1 no
N(15) C(14) C(13) 114.0(4) ?
N(15) C(14) H(14b) 111.1 no
N(15) C(14) H(14a) 112.9 no
C(13) C(14) H(14b) 108.0 no
C(13) C(14) H(14a) 101.9 no
H(14b) C(14) H(14a) 108.4 no
O(2) C(16) N(15) 122.3(5) ?
O(2) C(16) C(17) 121.4(5) ?
N(15) C(16) C(17) 116.4(5) ?
C(16) C(17) C(18) 112.3(5) ?
C(16) C(17) H(17b) 107.2 no
C(16) C(17) H(17a) 109.0 no
C(18) C(17) H(17b) 107.9 no
C(18) C(17) H(17a) 109.7 no
H(17b) C(17) H(17a) 110.6 no
C(17) C(18) C(19) 114.5(5) ?
C(17) C(18) H(18b) 109.2 no
C(17) C(18) H(18a) 107.5 no
C(19) C(18) H(18b) 108.7 no
C(19) C(18) H(18a) 107.4 no
H(18b) C(18) H(18a) 109.5 no
C(18) C(19) C(20) 115.2(5) ?
C(18) C(19) H(19b) 108.4 no
C(18) C(19) H(19a) 109.6 no
C(20) C(19) H(19b) 106.3 no
C(20) C(19) H(19a) 108.0 no
H(19b) C(19) H(19a) 109.2 no
C(19) C(20) C(21) 116.3(6) ?
C(19) C(20) H(20b) 109.9 no
C(19) C(20) H(20a) 107.8 no
C(21) C(20) H(20b) 107.0 no
C(21) C(20) H(20a) 107.0 no
H(20b) C(20) H(20a) 108.5 no
C(20) C(21) C(22) 114.5(7) ?
C(20) C(21) H(21a) 109.6 no
C(20) C(21) H(21b) 110.9 no
C(22) C(21) H(21a) 107.5 no
C(22) C(21) H(21b) 106.6 no
H(21a) C(21) H(21b) 107.5 no
C(21) C(22) C(23) 114.6(8) ?
C(21) C(22) H(22a) 112.3 no
C(21) C(22) H(22b) 116.6 no
C(23) C(22) H(22a) 98.3 no
C(23) C(22) H(22b) 98.0 no
H(22a) C(22) H(22b) 114.8 no
C(22) C(23) H(23b) 118.0 no
C(22) C(23) H(23c) 120.7 no
C(22) C(23) H(23a) 113.6 no
H(23b) C(23) H(23c) 104.0 no
H(23b) C(23) H(23a) 95.7 no
H(23c) C(23) H(23a) 100.7 no
N(1) C(24) C(25) 112.7(4) ?
N(1) C(24) H(24a) 104.4 no
N(1) C(24) H(24b) 106.0 no
C(25) C(24) H(24a) 110.0 no
C(25) C(24) H(24b) 114.3 no
H(24a) C(24) H(24b) 108.9 no
N(26) C(25) C(24) 110.2(4) ?
N(26) C(25) H(25a) 116.9 no
N(26) C(25) H(25b) 117.6 no
C(24) C(25) H(25a) 108.9 no
C(24) C(25) H(25b) 107.4 no
H(25a) C(25) H(25b) 94.4 no
O(3) C(27) N(26) 121.6(6) ?
O(3) C(27) C(28) 122.5(6) ?
N(26) C(27) C(28) 115.8(5) ?
C(27) C(28) C(29) 116.0(6) ?
C(27) C(28) H(28a) 107.1 no
C(27) C(28) H(28b) 105.3 no
C(29) C(28) H(28a) 109.2 no
C(29) C(28) H(28b) 108.3 no
H(28a) C(28) H(28b) 110.9 no
C(28) C(29) C(30) 118.7(7) ?
C(28) C(29) H(29a) 106.1 no
C(28) C(29) H(29b) 106.9 no
C(30) C(29) H(29a) 107.3 no
C(30) C(29) H(29b) 109.2 no
H(29a) C(29) H(29b) 108.0 no
C(29) C(30) C(31) 116.4(7) ?
C(29) C(30) H(30a) 109.8 no
C(29) C(30) H(30b) 107.5 no
C(31) C(30) H(30a) 106.5 no
C(31) C(30) H(30b) 104.9 no
H(30a) C(30) H(30b) 111.7 no
C(30) C(31) C(32) 120.2(8) ?
C(30) C(31) H(31a) 108.4 no
C(30) C(31) H(31b) 109.3 no
C(32) C(31) H(31a) 103.9 no
C(32) C(31) H(31b) 106.3 no
H(31a) C(31) H(31b) 108.1 no
C(31) C(32) C(33) 118(1) ?
C(31) C(32) H(32a) 115.5 no
C(31) C(32) H(32b) 110.8 no
C(33) C(32) H(32a) 102.3 no
C(33) C(32) H(32b) 97.6 no
H(32a) C(32) H(32b) 111.3 no
C(32) C(33) C(34) 119(1) ?
C(32) C(33) H(33a) 114.3 no
C(32) C(33) H(33b) 120.0 no
C(34) C(33) H(33a) 93.6 no
C(34) C(33) H(33b) 96.4 no
H(33a) C(33) H(33b) 109.5 no
C(33) C(34) H(34a) 119.9 no
C(33) C(34) H(34b) 122.7 no
C(33) C(34) H(34c) 116.1 no
H(34a) C(34) H(34b) 98.7 no
H(34a) C(34) H(34c) 97.2 no
H(34b) C(34) H(34c) 97.1 no

loop_
_geom_bond_atom_site_label_1
_geom_bond_atom_site_label_2
_geom_bond_distance
_geom_bond_publ_flag
O(1) C(5) 1.235(5) ?
O(2) C(16) 1.238(5) ?
O(3) C(27) 1.227(6) ?
O(50) N(50) 1.235(5) ?
O(51) N(50) 1.234(5) ?
O(52) O(53) 1.19(1) ?
O(52) N(50) 1.29(1) ?
O(53) N(50) 1.27(1) ?
N(1) C(2) 1.518(5) ?
N(1) C(13) 1.515(5) ?
N(1) C(24) 1.511(5) ?
N(1) H(1) 1.10 no
N(4) C(3) 1.453(5) ?
N(4) C(5) 1.329(6) ?
N(4) H(4) 1.27 no
N(15) C(14) 1.454(5) ?
N(15) C(16) 1.336(6) ?
N(15) H(15) 1.13 no
N(26) C(25) 1.444(5) ?
N(26) C(27) 1.353(6) ?
N(26) H(26) 1.11 no
C(2) C(3) 1.520(6) ?
C(2) H(2b) 1.19 no
C(2) H(2a) 1.16 no
C(3) H(3a) 1.06 no
C(3) H(3b) 1.19 no
C(5) C(6) 1.500(7) ?
C(6) C(7) 1.434(7) ?
C(6) H(6a) 0.93 no
C(6) H(6b) 0.99 no
C(7) C(8) 1.501(7) ?
C(7) H(7a) 0.94 no
C(7) H(7b) 0.96 no
C(8) C(9) 1.469(8) ?
C(8) H(8a) 0.93 no
C(8) H(8b) 0.98 no
C(9) C(10) 1.505(9) ?
C(9) H(9a) 0.96 no
C(9) H(9b) 0.94 no
C(10) C(11) 1.42(1) ?
C(10) H(10a) 0.97 no
C(10) H(10b) 0.92 no
C(11) C(12) 1.48(1) ?
C(11) H(11a) 0.97 no
C(11) H(11b) 0.92 no
C(12) H(12b) 1.03 no
C(12) H(12c) 0.99 no
C(12) H(12a) 1.00 no
C(13) C(14) 1.526(6) ?
C(13) H(13b) 1.08 no
C(13) H(13a) 1.10 no
C(14) H(14b) 1.23 no
C(14) H(14a) 1.08 no
C(16) C(17) 1.507(6) ?
C(17) C(18) 1.497(7) ?
C(17) H(17b) 0.95 no
C(17) H(17a) 0.93 no
C(18) C(19) 1.506(7) ?
C(18) H(18b) 0.94 no
C(18) H(18a) 0.96 no
C(19) C(20) 1.490(7) ?
C(19) H(19b) 0.96 no
C(19) H(19a) 0.95 no
C(20) C(21) 1.496(8) ?
C(20) H(20b) 0.94 no
C(20) H(20a) 0.97 no
C(21) C(22) 1.482(9) ?
C(21) H(21a) 0.98 no
C(21) H(21b) 0.94 no
C(22) C(23) 1.462(9) ?
C(22) H(22a) 0.96 no
C(22) H(22b) 0.88 no
C(23) H(23b) 1.02 no
C(23) H(23c) 0.94 no
C(23) H(23a) 1.07 no
C(24) C(25) 1.515(6) ?
C(24) H(24a) 1.17 no
C(24) H(24b) 1.15 no
C(25) H(25a) 1.12 no
C(25) H(25b) 1.08 no
C(27) C(28) 1.497(7) ?
C(28) C(29) 1.430(7) ?
C(28) H(28a) 0.94 no
C(28) H(28b) 0.95 no
C(29) C(30) 1.471(8) ?
C(29) H(29a) 0.96 no
C(29) H(29b) 0.96 no
C(30) C(31) 1.454(9) ?
C(30) H(30a) 0.92 no
C(30) H(30b) 0.95 no
C(31) C(32) 1.435(9) ?
C(31) H(31a) 0.95 no
C(31) H(31b) 0.96 no
C(32) C(33) 1.45(1) ?
C(32) H(32a) 0.90 no
C(32) H(32b) 0.98 no
C(33) C(34) 1.38(1) ?
C(33) H(33a) 0.97 no
C(33) H(33b) 0.93 no
C(34) H(34a) 1.02 no
C(34) H(34b) 1.02 no
C(34) H(34c) 1.05 no

loop_
_geom_contact_atom_site_label_1
_geom_contact_atom_site_label_2
_geom_contact_distance
_geom_contact_site_symmetry_2
_geom_contact_publ_flag
O(1) H(15) 1.8449 1_655 no
O(1) H(17a) 2.7035 1_655 no
O(1) N(15) 2.862(5) 1_655 no
O(3) H(4) 1.5884 7_554 no
O(3) H(2b) 2.5184 7_554 no
O(3) H(14b) 2.6263 7_554 no
O(3) N(4) 2.812(5) 7_554 no
O(3) C(2) 3.480(6) 7_554 no
O(50) H(13b) 2.4233 1_655 no
O(50) H(13a) 2.4528 5_655 no
O(50) H(25b) 2.5530 1_655 no
O(50) H(25a) 2.5754 3_554 no
O(50) H(3a) 2.6044 7_654 no
O(50) C(13) 3.482(6) 1_655 no
O(51) H(24b) 2.3293 . no
O(51) H(2a) 2.3742 5_655 no
O(51) H(26) 2.4806 . no
O(51) H(3b) 2.4918 . no
O(51) H(24a) 2.6680 5_655 no
O(51) H(13a) 2.6687 5_655 no
O(51) H(13b) 2.6947 1_655 no
O(51) H(15) 2.8746 1_655 no
O(51) C(24) 3.341(6) . no
O(51) N(15) 3.345(5) 1_655 no
O(51) C(2) 3.381(6) 5_655 no
O(51) C(13) 3.384(6) 1_655 no
O(51) N(26) 3.388(6) . no
O(51) C(14) 3.456(6) 1_655 no
O(52) H(26) 1.8980 . no
O(52) H(3a) 2.4600 7_654 no
O(52) H(28a) 2.9176 . no
O(52) N(26) 2.97(1) . no
O(52) C(3) 3.36(1) 7_654 no
O(53) H(26) 2.1125 . no
O(53) H(3a) 2.3737 7_654 no
O(53) H(14a) 2.8124 7_554 no
O(53) H(2a) 2.9723 5_655 no
O(53) N(26) 3.01(1) . no
O(53) C(3) 3.39(1) 7_654 no
O(53) C(25) 3.44(1) . no
N(50) H(26) 2.5270 . no
N(50) H(2a) 2.7305 5_655 no
N(50) H(13b) 2.7468 1_655 no
N(50) H(3a) 2.8352 7_654 no
N(50) H(13a) 2.8989 5_655 no
C(5) H(15) 2.8609 1_655 no
C(25) H(2b) 2.8512 7_554 no
C(27) H(14b) 2.5793 7_554 no
C(27) H(4) 2.7802 7_554 no
H(2b) H(25a) 2.4706 7 no
H(2b) H(25b) 2.5293 7 no
H(2a) H(24b) 2.4075 5_655 no
H(3b) H(15) 2.5815 1_655 no
H(12b) H(23b) 2.5105 2 no
H(12a) H(34b) 2.4490 8 no
H(18a) H(31a) 2.5165 7 no
H(20a) H(33a) 2.6197 7 no
H(24b) H(24b) 2.5157 5_655 no

loop_
_geom_hbond_atom_site_label_D
_geom_hbond_atom_site_label_H
_geom_hbond_atom_site_label_A
_geom_hbond_distance_DH
_geom_hbond_distance_HA
_geom_hbond_distance_DA
_geom_hbond_angle_DHA
_geom_hbond_site_symmetry_A
N(2) H(6) O(3) 1.26 1.59 2.81(1) 160.5 7
N(3) H(26) O(1) 1.20 1.84 2.92(1) 147.1 1_455

loop_
_geom_torsion_atom_site_label_1
_geom_torsion_atom_site_label_2
_geom_torsion_atom_site_label_3
_geom_torsion_atom_site_label_4
_geom_torsion
_geom_torsion_publ_flag
O(1) C(5) N(4) C(3) -2.9(8) no
O(1) C(5) C(6) C(7) -4.1(9) no
O(2) C(16) N(15) C(14) 6.0(8) no
O(2) C(16) C(17) C(18) -48.8(7) no
O(3) C(27) N(26) C(25) 2.1(8) no
O(3) C(27) C(28) C(29) -3.4(9) no
O(50) N(50) O(52) O(53) 93(1) no
O(50) N(50) O(53) O(52) -116(1) no
O(51) N(50) O(52) O(53) -114(1) no
O(51) N(50) O(53) O(52) 95(1) no
N(1) C(2) C(3) N(4) 76.3(5) no
N(1) C(13) C(14) N(15) 83.5(5) no
N(1) C(24) C(25) N(26) 69.6(5) no
N(4) C(5) C(6) C(7) 176.7(5) no
N(15) C(16) C(17) C(18) 132.3(5) no
N(26) C(27) C(28) C(29) 177.1(6) no
C(2) N(1) C(13) C(14) 80.7(4) no
C(2) N(1) C(24) C(25) -153.6(4) no
C(2) C(3) N(4) C(5) -124.3(5) no
C(3) N(4) C(5) C(6) 176.4(4) no
C(3) C(2) N(1) C(13) -159.5(4) no
C(3) C(2) N(1) C(24) 78.0(4) no
C(5) C(6) C(7) C(8) 179.3(5) no
C(6) C(7) C(8) C(9) -175.6(7) no
C(7) C(8) C(9) C(10) 179.7(7) no
C(8) C(9) C(10) C(11) 176.7(9) no
C(9) C(10) C(11) C(12) 178.9(9) no
C(13) N(1) C(24) C(25) 84.2(4) no
C(13) C(14) N(15) C(16) -73.2(6) no
C(14) N(15) C(16) C(17) -175.1(4) no
C(14) C(13) N(1) C(24) -156.9(4) no
C(16) C(17) C(18) C(19) 176.6(5) no
C(17) C(18) C(19) C(20) 179.4(5) no
C(18) C(19) C(20) C(21) 179.0(6) no
C(19) C(20) C(21) C(22) -179.5(7) no
C(20) C(21) C(22) C(23) 178.9(9) no
C(24) C(25) N(26) C(27) -139.1(5) no
C(25) N(26) C(27) C(28) -178.4(4) no
C(27) C(28) C(29) C(30) 172.4(6) no
C(28) C(29) C(30) C(31) -171.9(7) no
C(29) C(30) C(31) C(32) 173.4(8) no
C(30) C(31) C(32) C(33) -178.0(9) no
C(31) C(32) C(33) C(34) 176(1) no
